data_4076377
loop_
_publ_author_name
'Bleeke, John R.'
'Anutrasakda, Wipark'
'Rath, Nigam P.'

_publ_section_title
;
 Synthesis, Structure, Spectroscopy, and Reactivity of
 Azapentadienyl--Cobalt--Phosphine Complexes(1)
;
_journal_issue 6
_journal_name_full Organometallics
_journal_page_first 2219
_journal_paper_doi 10.1021/om2011326
_journal_volume 31
_journal_year 2012
_chemical_formula_moiety 'C15 H32 Co N O P2'
_chemical_formula_sum 'C15 H32 Co N O P2'
_chemical_formula_weight 363.29
_chemical_name_systematic
; 
 ? 
;
_space_group_IT_number 14
_symmetry_cell_setting monoclinic
_symmetry_space_group_name_Hall '-P 2yn'
_symmetry_space_group_name_H-M 'P 1 21/n 1'
_atom_sites_solution_hydrogens geom
_atom_sites_solution_primary direct
_atom_sites_solution_secondary difmap
_audit_creation_method SHELXL-97
_cell_angle_alpha 90.00
_cell_angle_beta 95.097(4)
_cell_angle_gamma 90.00
_cell_formula_units_Z 4
_cell_length_a 8.1849(7)
_cell_length_b 9.6528(8)
_cell_length_c 25.202(2)
_cell_measurement_reflns_used 9244
_cell_measurement_temperature 100(2)
_cell_measurement_theta_max 30.50
_cell_measurement_theta_min 2.56
_cell_volume 1983.3(3)
_computing_cell_refinement 'Bruker SAINT'
_computing_data_collection 'Bruker APEX2'
_computing_data_reduction 'Bruker SAINT'
_computing_molecular_graphics 'Bruker SHELXTL'
_computing_publication_material 'Bruker SHELXTL'
_computing_structure_refinement 'SHELXL-97 (Sheldrick, 2008)'
_computing_structure_solution 'SHELXS-97 (Sheldrick, 2008)'
_diffrn_ambient_temperature 100(2)
_diffrn_measured_fraction_theta_full 1.000
_diffrn_measured_fraction_theta_max 0.995
_diffrn_measurement_device_type 'Bruker APEX-II CCD'
_diffrn_measurement_method '\f and \w scans'
_diffrn_radiation_monochromator graphite
_diffrn_radiation_source 'fine-focus sealed tube'
_diffrn_radiation_type MoK\a
_diffrn_radiation_wavelength 0.71073
_diffrn_reflns_av_R_equivalents 0.0348
_diffrn_reflns_av_sigmaI/netI 0.0160
_diffrn_reflns_limit_h_max 11
_diffrn_reflns_limit_h_min -11
_diffrn_reflns_limit_k_max 12
_diffrn_reflns_limit_k_min -13
_diffrn_reflns_limit_l_max 36
_diffrn_reflns_limit_l_min -36
_diffrn_reflns_number 92214
_diffrn_reflns_theta_full 25.00
_diffrn_reflns_theta_max 30.69
_diffrn_reflns_theta_min 2.26
_exptl_absorpt_coefficient_mu 1.023
_exptl_absorpt_correction_T_max 0.8583
_exptl_absorpt_correction_T_min 0.7732
_exptl_absorpt_correction_type multi-scan
_exptl_absorpt_process_details 'sadabs v2008/1'
_exptl_crystal_colour red
_exptl_crystal_density_diffrn 1.217
_exptl_crystal_density_meas ?
_exptl_crystal_density_method 'not measured'
_exptl_crystal_description rectangular
_exptl_crystal_F_000 776
_exptl_crystal_size_max 0.27
_exptl_crystal_size_mid 0.23
_exptl_crystal_size_min 0.15
_refine_diff_density_max 0.787
_refine_diff_density_min -0.598
_refine_diff_density_rms 0.056
_refine_ls_extinction_method none
_refine_ls_goodness_of_fit_ref 1.022
_refine_ls_hydrogen_treatment constr
_refine_ls_matrix_type full
_refine_ls_number_parameters 221
_refine_ls_number_reflns 6122
_refine_ls_number_restraints 15
_refine_ls_restrained_S_all 1.094
_refine_ls_R_factor_all 0.0381
_refine_ls_R_factor_gt 0.0291
_refine_ls_shift/su_max 0.001
_refine_ls_shift/su_mean 0.000
_refine_ls_structure_factor_coef Fsqd
_refine_ls_weighting_details 'calc w=1/[\s^2^(Fo^2^)+(0.0322P)^2^+1.2704P] where P=(Fo^2^+2Fc^2^)/3'
_refine_ls_weighting_scheme calc
_refine_ls_wR_factor_gt 0.0701
_refine_ls_wR_factor_ref 0.0751
_reflns_number_gt 5227
_reflns_number_total 6122
_reflns_threshold_expression >2sigma(I)
_cod_data_source_file om2011326_si_002.cif
_cod_data_source_block j27410
_cod_depositor_comments
;
The following automatic conversions were performed:

'_symmetry_cell_setting' value 'Monoclinic' changed to 'monoclinic'
according to /home/saulius/struct/CIF-dictionaries/cif_core.dic
dictionary named 'cif_core.dic' version 2.4.1 from 2010-06-29.

Automatic conversion script
Id: cif_fix_values 1715 2011-07-08 13:25:40Z adriana 

The following automatic conversions were performed:

'_exptl_crystal_density_meas' value 'no' was changed to '?' - the
value is perceived as not measured.

Automatic conversion script
Id: cif_fix_values 3008 2015-01-20 13:52:24Z robertas 
;
_cod_original_sg_symbol_H-M P2(1)/n
_cod_database_code 4076377

loop_
_symmetry_equiv_pos_as_xyz
'x, y, z'
'-x+1/2, y+1/2, -z+1/2'
'-x, -y, -z'
'x-1/2, -y-1/2, z-1/2'

loop_
_atom_site_label
_atom_site_type_symbol
_atom_site_fract_x
_atom_site_fract_y
_atom_site_fract_z
_atom_site_U_iso_or_equiv
_atom_site_adp_type
_atom_site_occupancy
_atom_site_symmetry_multiplicity
_atom_site_calc_flag
_atom_site_refinement_flags
_atom_site_disorder_assembly
_atom_site_disorder_group
Co1 Co 0.90395(2) 0.316965(19) 0.115058(7) 0.01737(5) Uani 1 1 d . . .
P1 P 0.77213(5) 0.18327(4) 0.054813(15) 0.02268(8) Uani 1 1 d . . .
P2 P 0.73324(5) 0.48062(4) 0.128045(17) 0.02762(9) Uani 1 1 d . . .
O1 O 0.86225(17) 0.18470(15) 0.21628(5) 0.0390(3) Uani 1 1 d . . .
N1 N 1.25280(16) 0.02604(14) 0.13632(5) 0.0250(3) Uani 1 1 d . A .
C1 C 1.0290(2) 0.45533(19) 0.07073(7) 0.0329(3) Uani 1 1 d . . .
H1A H 1.0441 0.4293 0.0335 0.039 Uiso 1 1 calc R . .
H1B H 1.0082 0.5552 0.0760 0.039 Uiso 1 1 calc R . .
C2 C 1.12659(18) 0.38654(18) 0.11117(7) 0.0279(3) Uani 1 1 d . . .
H2A H 1.1900 0.4358 0.1413 0.033 Uiso 1 1 calc R . .
C3 C 1.13388(17) 0.23869(17) 0.10334(6) 0.0246(3) Uani 1 1 d . . .
H3A H 1.1487 0.2084 0.0661 0.030 Uiso 1 1 calc R . .
C4 C 1.20872(16) 0.14971(16) 0.14495(6) 0.0225(3) Uani 1 1 d . . .
H4A H 1.2256 0.1852 0.1802 0.027 Uiso 1 1 calc R . .
C5 C 1.3258(2) -0.05766(16) 0.18122(6) 0.0292(3) Uani 1 1 d D . .
C6 C 1.3153(5) -0.0008(4) 0.23662(10) 0.0430(11) Uani 0.590(6) 1 d PD A 1
H6A H 1.3701 0.0895 0.2397 0.064 Uiso 0.590(6) 1 calc PR A 1
H6B H 1.3691 -0.0649 0.2628 0.064 Uiso 0.590(6) 1 calc PR A 1
H6C H 1.1999 0.0100 0.2433 0.064 Uiso 0.590(6) 1 calc PR A 1
C7 C 1.2509(9) -0.1984(4) 0.1749(2) 0.0663(18) Uani 0.590(6) 1 d PD A 1
H7A H 1.1345 -0.1933 0.1810 0.099 Uiso 0.590(6) 1 calc PR A 1
H7B H 1.3073 -0.2619 0.2008 0.099 Uiso 0.590(6) 1 calc PR A 1
H7C H 1.2618 -0.2324 0.1388 0.099 Uiso 0.590(6) 1 calc PR A 1
C8 C 1.5112(4) -0.0689(5) 0.17290(18) 0.0517(13) Uani 0.590(6) 1 d PD A 1
H8A H 1.5243 -0.1159 0.1391 0.078 Uiso 0.590(6) 1 calc PR A 1
H8B H 1.5674 -0.1221 0.2022 0.078 Uiso 0.590(6) 1 calc PR A 1
H8C H 1.5588 0.0241 0.1722 0.078 Uiso 0.590(6) 1 calc PR A 1
C6' C 1.1988(10) -0.0675(7) 0.2229(3) 0.086(4) Uani 0.410(6) 1 d PD A 2
H6'1 H 1.1689 0.0259 0.2338 0.130 Uiso 0.410(6) 1 calc PR A 2
H6'2 H 1.2463 -0.1190 0.2541 0.130 Uiso 0.410(6) 1 calc PR A 2
H6'3 H 1.1006 -0.1157 0.2074 0.130 Uiso 0.410(6) 1 calc PR A 2
C7' C 1.3395(9) -0.2049(4) 0.1620(2) 0.0450(16) Uani 0.410(6) 1 d PD A 2
H7'1 H 1.2311 -0.2380 0.1479 0.068 Uiso 0.410(6) 1 calc PR A 2
H7'2 H 1.3813 -0.2640 0.1918 0.068 Uiso 0.410(6) 1 calc PR A 2
H7'3 H 1.4149 -0.2084 0.1340 0.068 Uiso 0.410(6) 1 calc PR A 2
C8' C 1.4784(10) 0.0062(8) 0.2067(4) 0.098(5) Uani 0.410(6) 1 d PD A 2
H8'1 H 1.5677 -0.0068 0.1838 0.147 Uiso 0.410(6) 1 calc PR A 2
H8'2 H 1.5076 -0.0380 0.2413 0.147 Uiso 0.410(6) 1 calc PR A 2
H8'3 H 1.4605 0.1054 0.2120 0.147 Uiso 0.410(6) 1 calc PR A 2
C9 C 0.88024(17) 0.23746(17) 0.17605(6) 0.0237(3) Uani 1 1 d . . .
C11 C 0.54827(19) 0.17454(19) 0.04848(8) 0.0337(4) Uani 1 1 d . . .
H11A H 0.5116 0.1083 0.0205 0.051 Uiso 1 1 calc R . .
H11B H 0.5031 0.2663 0.0392 0.051 Uiso 1 1 calc R . .
H11C H 0.5100 0.1444 0.0824 0.051 Uiso 1 1 calc R . .
C12 C 0.8242(2) 0.00039(18) 0.06420(8) 0.0383(4) Uani 1 1 d . . .
H12A H 0.7706 -0.0538 0.0347 0.058 Uiso 1 1 calc R . .
H12B H 0.7867 -0.0320 0.0979 0.058 Uiso 1 1 calc R . .
H12C H 0.9434 -0.0112 0.0650 0.058 Uiso 1 1 calc R . .
C13 C 0.8094(2) 0.2099(2) -0.01483(7) 0.0374(4) Uani 1 1 d . . .
H13A H 0.9277 0.2087 -0.0182 0.056 Uiso 1 1 calc R . .
H13B H 0.7639 0.2995 -0.0270 0.056 Uiso 1 1 calc R . .
H13C H 0.7565 0.1357 -0.0366 0.056 Uiso 1 1 calc R . .
C21 C 0.8194(2) 0.6308(2) 0.16385(8) 0.0417(4) Uani 1 1 d . . .
H21A H 0.9047 0.6721 0.1440 0.063 Uiso 1 1 calc R . .
H21B H 0.8673 0.6022 0.1992 0.063 Uiso 1 1 calc R . .
H21C H 0.7326 0.6990 0.1677 0.063 Uiso 1 1 calc R . .
C22 C 0.6274(3) 0.5638(2) 0.06959(9) 0.0544(6) Uani 1 1 d . . .
H22A H 0.5608 0.6408 0.0810 0.082 Uiso 1 1 calc R . .
H22B H 0.5563 0.4961 0.0499 0.082 Uiso 1 1 calc R . .
H22C H 0.7084 0.5990 0.0465 0.082 Uiso 1 1 calc R . .
C23 C 0.5644(2) 0.4373(2) 0.16739(10) 0.0520(6) Uani 1 1 d . . .
H23A H 0.6082 0.4073 0.2030 0.078 Uiso 1 1 calc R . .
H23B H 0.4994 0.3622 0.1499 0.078 Uiso 1 1 calc R . .
H23C H 0.4947 0.5189 0.1704 0.078 Uiso 1 1 calc R . .

loop_
_atom_site_aniso_label
_atom_site_aniso_U_11
_atom_site_aniso_U_22
_atom_site_aniso_U_33
_atom_site_aniso_U_23
_atom_site_aniso_U_13
_atom_site_aniso_U_12
Co1 0.01582(9) 0.01908(9) 0.01675(9) -0.00128(7) -0.00114(6) 0.00293(7)
P1 0.02007(16) 0.02400(18) 0.02320(17) -0.00709(14) -0.00232(13) 0.00352(14)
P2 0.02119(17) 0.02616(19) 0.0337(2) -0.00997(16) -0.00743(15) 0.00861(15)
O1 0.0413(7) 0.0499(8) 0.0263(6) 0.0081(5) 0.0058(5) -0.0054(6)
N1 0.0253(6) 0.0274(6) 0.0220(6) -0.0004(5) 0.0009(5) 0.0077(5)
C1 0.0348(8) 0.0322(8) 0.0319(8) 0.0078(7) 0.0045(7) 0.0022(7)
C2 0.0197(6) 0.0322(8) 0.0315(8) 0.0061(6) 0.0014(5) -0.0032(6)
C3 0.0168(6) 0.0291(7) 0.0282(7) 0.0037(6) 0.0031(5) 0.0044(5)
C4 0.0155(6) 0.0264(7) 0.0255(7) -0.0010(5) 0.0003(5) 0.0028(5)
C5 0.0391(8) 0.0249(7) 0.0229(7) -0.0002(6) -0.0009(6) 0.0086(6)
C6 0.054(2) 0.052(2) 0.0215(13) -0.0069(13) -0.0086(13) 0.0251(18)
C7 0.116(5) 0.038(2) 0.040(2) 0.0103(17) -0.015(3) -0.028(3)
C8 0.0346(17) 0.069(3) 0.053(2) 0.030(2) 0.0112(15) 0.0280(18)
C6' 0.171(10) 0.052(4) 0.042(3) 0.023(3) 0.042(5) 0.065(5)
C7' 0.068(4) 0.030(2) 0.035(3) -0.002(2) -0.012(3) 0.022(3)
C8' 0.107(7) 0.054(4) 0.116(8) 0.032(5) -0.089(7) -0.018(4)
C9 0.0194(6) 0.0287(7) 0.0229(6) -0.0022(6) 0.0014(5) 0.0007(5)
C11 0.0222(7) 0.0333(9) 0.0440(9) -0.0088(7) -0.0066(6) 0.0001(6)
C12 0.0353(9) 0.0244(8) 0.0532(11) -0.0111(8) -0.0077(8) 0.0048(7)
C13 0.0422(9) 0.0461(10) 0.0232(7) -0.0109(7) 0.0000(7) 0.0021(8)
C21 0.0434(10) 0.0298(9) 0.0499(11) -0.0175(8) -0.0065(8) 0.0069(8)
C22 0.0581(13) 0.0426(11) 0.0562(13) -0.0110(10) -0.0295(10) 0.0282(10)
C23 0.0268(8) 0.0528(13) 0.0782(16) -0.0201(11) 0.0146(9) 0.0085(8)

loop_
_atom_type_symbol
_atom_type_description
_atom_type_scat_dispersion_real
_atom_type_scat_dispersion_imag
_atom_type_scat_source
C C 0.0033 0.0016 'International Tables Vol C Tables 4.2.6.8 and 6.1.1.4'
H H 0.0000 0.0000 'International Tables Vol C Tables 4.2.6.8 and 6.1.1.4'
N N 0.0061 0.0033 'International Tables Vol C Tables 4.2.6.8 and 6.1.1.4'
O O 0.0106 0.0060 'International Tables Vol C Tables 4.2.6.8 and 6.1.1.4'
P P 0.1023 0.0942 'International Tables Vol C Tables 4.2.6.8 and 6.1.1.4'
Co Co 0.3494 0.9721 'International Tables Vol C Tables 4.2.6.8 and 6.1.1.4'

loop_
_geom_angle_atom_site_label_1
_geom_angle_atom_site_label_2
_geom_angle_atom_site_label_3
_geom_angle
C9 Co1 C2 111.90(7)
C9 Co1 C1 149.18(7)
C2 Co1 C1 40.75(7)
C9 Co1 C3 97.97(6)
C2 Co1 C3 41.86(7)
C1 Co1 C3 70.10(7)
C9 Co1 P2 93.69(5)
C2 Co1 P2 112.11(5)
C1 Co1 P2 88.13(5)
C3 Co1 P2 153.96(5)
C9 Co1 P1 105.30(5)
C2 Co1 P1 124.72(5)
C1 Co1 P1 103.98(5)
C3 Co1 P1 94.80(5)
P2 Co1 P1 104.484(17)
C13 P1 C12 101.73(9)
C13 P1 C11 100.04(9)
C12 P1 C11 100.81(9)
C13 P1 Co1 117.85(7)
C12 P1 Co1 112.51(6)
C11 P1 Co1 120.91(6)
C21 P2 C23 101.13(10)
C21 P2 C22 100.68(10)
C23 P2 C22 102.23(12)
C21 P2 Co1 115.62(6)
C23 P2 Co1 116.65(8)
C22 P2 Co1 117.86(7)
C4 N1 C5 119.04(13)
C2 C1 Co1 65.16(9)
C2 C1 H1A 117.2
Co1 C1 H1A 117.2
C2 C1 H1B 117.2
Co1 C1 H1B 117.2
H1A C1 H1B 114.3
C1 C2 C3 113.34(15)
C1 C2 Co1 74.09(10)
C3 C2 Co1 73.54(9)
C1 C2 H2A 123.3
C3 C2 H2A 123.3
Co1 C2 H2A 123.3
C2 C3 C4 120.50(14)
C2 C3 Co1 64.60(8)
C4 C3 Co1 116.35(10)
C2 C3 H3A 115.3
C4 C3 H3A 115.3
Co1 C3 H3A 115.3
N1 C4 C3 122.76(14)
N1 C4 H4A 118.6
C3 C4 H4A 118.6
N1 C5 C8' 111.9(3)
N1 C5 C7 106.4(2)
C8' C5 C7 138.1(4)
N1 C5 C7' 107.9(2)
C8' C5 C7' 116.5(5)
N1 C5 C6 117.29(17)
C8' C5 C6 64.1(5)
C7 C5 C6 111.9(3)
C7' C5 C6 130.6(3)
N1 C5 C6' 107.8(3)
C8' C5 C6' 108.7(6)
C7 C5 C6' 73.9(4)
C7' C5 C6' 103.5(4)
C6 C5 C6' 45.3(4)
N1 C5 C8 105.59(17)
C8' C5 C8 45.1(5)
C7 C5 C8 108.6(4)
C7' C5 C8 77.9(3)
C6 C5 C8 106.6(3)
C6' C5 C8 144.2(4)
C5 C6 H6A 109.5
C5 C6 H6B 109.5
C5 C6 H6C 109.5
C5 C7 H7A 109.5
C5 C7 H7B 109.5
C5 C7 H7C 109.5
C5 C8 H8A 109.5
C5 C8 H8B 109.5
C5 C8 H8C 109.5
C5 C6' H6'1 109.5
C5 C6' H6'2 109.5
H6'1 C6' H6'2 109.5
C5 C6' H6'3 109.5
H6'1 C6' H6'3 109.5
H6'2 C6' H6'3 109.5
C5 C7' H7'1 109.5
C5 C7' H7'2 109.5
H7'1 C7' H7'2 109.5
C5 C7' H7'3 109.5
H7'1 C7' H7'3 109.5
H7'2 C7' H7'3 109.5
C5 C8' H8'1 109.5
C5 C8' H8'2 109.5
H8'1 C8' H8'2 109.5
C5 C8' H8'3 109.5
H8'1 C8' H8'3 109.5
H8'2 C8' H8'3 109.5
O1 C9 Co1 179.07(14)
P1 C11 H11A 109.5
P1 C11 H11B 109.5
H11A C11 H11B 109.5
P1 C11 H11C 109.5
H11A C11 H11C 109.5
H11B C11 H11C 109.5
P1 C12 H12A 109.5
P1 C12 H12B 109.5
H12A C12 H12B 109.5
P1 C12 H12C 109.5
H12A C12 H12C 109.5
H12B C12 H12C 109.5
P1 C13 H13A 109.5
P1 C13 H13B 109.5
H13A C13 H13B 109.5
P1 C13 H13C 109.5
H13A C13 H13C 109.5
H13B C13 H13C 109.5
P2 C21 H21A 109.5
P2 C21 H21B 109.5
H21A C21 H21B 109.5
P2 C21 H21C 109.5
H21A C21 H21C 109.5
H21B C21 H21C 109.5
P2 C22 H22A 109.5
P2 C22 H22B 109.5
H22A C22 H22B 109.5
P2 C22 H22C 109.5
H22A C22 H22C 109.5
H22B C22 H22C 109.5
P2 C23 H23A 109.5
P2 C23 H23B 109.5
H23A C23 H23B 109.5
P2 C23 H23C 109.5
H23A C23 H23C 109.5
H23B C23 H23C 109.5

loop_
_geom_bond_atom_site_label_1
_geom_bond_atom_site_label_2
_geom_bond_distance
Co1 C9 1.7442(15)
Co1 C2 1.9528(15)
Co1 C1 2.0696(17)
Co1 C3 2.0733(14)
Co1 P2 2.1531(4)
Co1 P1 2.2009(4)
P1 C13 1.8262(18)
P1 C12 1.8266(18)
P1 C11 1.8270(16)
P2 C21 1.8163(18)
P2 C23 1.820(2)
P2 C22 1.827(2)
O1 C9 1.1557(19)
N1 C4 1.271(2)
N1 C5 1.473(2)
C1 C2 1.405(2)
C1 H1A 0.9900
C1 H1B 0.9900
C2 C3 1.443(2)
C2 H2A 1.0000
C3 C4 1.449(2)
C3 H3A 1.0000
C4 H4A 0.9500
C5 C8' 1.487(4)
C5 C7 1.493(3)
C5 C7' 1.509(3)
C5 C6 1.510(3)
C5 C6' 1.546(4)
C5 C8 1.554(3)
C6 H6A 0.9800
C6 H6B 0.9800
C6 H6C 0.9800
C7 H7A 0.9800
C7 H7B 0.9800
C7 H7C 0.9800
C8 H8A 0.9800
C8 H8B 0.9800
C8 H8C 0.9800
C6' H6'1 0.9800
C6' H6'2 0.9800
C6' H6'3 0.9800
C7' H7'1 0.9800
C7' H7'2 0.9800
C7' H7'3 0.9800
C8' H8'1 0.9800
C8' H8'2 0.9800
C8' H8'3 0.9800
C11 H11A 0.9800
C11 H11B 0.9800
C11 H11C 0.9800
C12 H12A 0.9800
C12 H12B 0.9800
C12 H12C 0.9800
C13 H13A 0.9800
C13 H13B 0.9800
C13 H13C 0.9800
C21 H21A 0.9800
C21 H21B 0.9800
C21 H21C 0.9800
C22 H22A 0.9800
C22 H22B 0.9800
C22 H22C 0.9800
C23 H23A 0.9800
C23 H23B 0.9800
C23 H23C 0.9800

loop_
_geom_torsion_atom_site_label_1
_geom_torsion_atom_site_label_2
_geom_torsion_atom_site_label_3
_geom_torsion_atom_site_label_4
_geom_torsion
C9 Co1 P1 C13 -165.80(9)
C2 Co1 P1 C13 -34.51(10)
C1 Co1 P1 C13 4.48(9)
C3 Co1 P1 C13 -66.18(9)
P2 Co1 P1 C13 96.18(7)
C9 Co1 P1 C12 -47.90(9)
C2 Co1 P1 C12 83.39(10)
C1 Co1 P1 C12 122.38(9)
C3 Co1 P1 C12 51.72(9)
P2 Co1 P1 C12 -145.92(8)
C9 Co1 P1 C11 71.10(9)
C2 Co1 P1 C11 -157.61(9)
C1 Co1 P1 C11 -118.62(9)
C3 Co1 P1 C11 170.72(9)
P2 Co1 P1 C11 -26.92(8)
C9 Co1 P2 C21 87.08(10)
C2 Co1 P2 C21 -28.36(10)
C1 Co1 P2 C21 -62.12(10)
C3 Co1 P2 C21 -29.56(14)
P1 Co1 P2 C21 -166.08(8)
C9 Co1 P2 C23 -31.61(10)
C2 Co1 P2 C23 -147.05(10)
C1 Co1 P2 C23 179.19(10)
C3 Co1 P2 C23 -148.26(13)
P1 Co1 P2 C23 75.23(9)
C9 Co1 P2 C22 -153.85(11)
C2 Co1 P2 C22 90.71(11)
C1 Co1 P2 C22 56.96(11)
C3 Co1 P2 C22 89.51(14)
P1 Co1 P2 C22 -47.01(10)
C9 Co1 C1 C2 33.87(19)
C3 Co1 C1 C2 -37.51(10)
P2 Co1 C1 C2 127.94(10)
P1 Co1 C1 C2 -127.60(10)
Co1 C1 C2 C3 63.66(11)
C9 Co1 C2 C1 -162.08(11)
C3 Co1 C2 C1 120.91(14)
P2 Co1 C2 C1 -58.30(11)
P1 Co1 C2 C1 69.28(11)
C9 Co1 C2 C3 77.01(11)
C1 Co1 C2 C3 -120.91(14)
P2 Co1 C2 C3 -179.21(7)
P1 Co1 C2 C3 -51.63(10)
C1 C2 C3 C4 -170.87(14)
Co1 C2 C3 C4 -106.89(13)
C1 C2 C3 Co1 -63.98(12)
C9 Co1 C3 C2 -114.09(10)
C1 Co1 C3 C2 36.56(10)
P2 Co1 C3 C2 1.67(16)
P1 Co1 C3 C2 139.71(9)
C9 Co1 C3 C4 -1.02(13)
C2 Co1 C3 C4 113.07(16)
C1 Co1 C3 C4 149.63(14)
P2 Co1 C3 C4 114.74(12)
P1 Co1 C3 C4 -107.22(12)
C5 N1 C4 C3 -179.12(13)
C2 C3 C4 N1 -163.12(14)
Co1 C3 C4 N1 122.18(14)
C4 N1 C5 C8' -60.2(6)
C4 N1 C5 C7 137.2(4)
C4 N1 C5 C7' 170.5(4)
C4 N1 C5 C6 11.1(3)
C4 N1 C5 C6' 59.3(4)
C4 N1 C5 C8 -107.5(3)
